data_1548075
loop_
_publ_author_name
'Stefan Mitzinger'
'Lies Broeckaert'
'Werner Massa'
'Florian Weigend'
'Stefanie Dehnen'

_publ_section_title
;
 Understanding of multimetallic cluster growth
;
_journal_name_full 'Nature Communications'
_journal_page_first 10480
_journal_paper_doi 10.1038/ncomms10480
_journal_volume 7
_journal_year 2016
_chemical_formula_moiety '2(C18 H36 K N2 O6), Ge2 As2, C2 H8 N2'
_chemical_formula_sum 'C38 H80 As2 Ge2 K2 N6 O12'
_chemical_formula_weight 1186.30
_space_group_crystal_system triclinic
_space_group_IT_number 1
_space_group_name_Hall 'P 1'
_space_group_name_H-M_alt 'P 1'
_symmetry_space_group_name_Hall 'P 1'
_symmetry_space_group_name_H-M 'P 1'
_atom_sites_solution_hydrogens geom
_cell_angle_alpha 118.021(3)
_cell_angle_beta 108.361(4)
_cell_angle_gamma 96.476(3)
_cell_formula_units_Z 1
_cell_length_a 10.9738(4)
_cell_length_b 11.9313(4)
_cell_length_c 12.6146(6)
_cell_measurement_reflns_used 33244
_cell_measurement_temperature 100(2)
_cell_measurement_theta_max 27.21
_cell_measurement_theta_min 2.675
_cell_volume 1315.07(12)
_computing_cell_refinement 'XAREA 1.66 (Stoe 2013)'
_computing_data_collection 'XAREA 1.66 (Stoe 2013)'
_computing_data_reduction 'XAREA 1.66 (Stoe 2013)'
_computing_molecular_graphics 'DIAMOND 3.2i (Brandenburg 2012)'
_computing_structure_refinement 'SHELXL-2013 (Sheldrick, 2013)'
_computing_structure_solution 'SIR 2011 (Burla et al. 2011)'
_diffrn_ambient_temperature 100(2)
_diffrn_detector_area_resol_mean 6.7
_diffrn_measured_fraction_theta_full 0.999
_diffrn_measured_fraction_theta_max 0.989
_diffrn_measurement_device_type 'IPDS2/T (Stoe)'
_diffrn_measurement_method omega-scans
_diffrn_radiation_type MoK\a
_diffrn_radiation_wavelength 0.71073
_diffrn_reflns_av_R_equivalents 0.0654
_diffrn_reflns_av_unetI/netI 0.0502
_diffrn_reflns_Laue_measured_fraction_full 0.999
_diffrn_reflns_Laue_measured_fraction_max 0.989
_diffrn_reflns_limit_h_max 13
_diffrn_reflns_limit_h_min -13
_diffrn_reflns_limit_k_max 15
_diffrn_reflns_limit_k_min -14
_diffrn_reflns_limit_l_max 15
_diffrn_reflns_limit_l_min -15
_diffrn_reflns_number 23683
_diffrn_reflns_point_group_measured_fraction_full 0.999
_diffrn_reflns_point_group_measured_fraction_max 0.989
_diffrn_reflns_theta_full 25.242
_diffrn_reflns_theta_max 26.815
_diffrn_reflns_theta_min 2.678
_diffrn_source 'fine-focus sealed tube'
_exptl_absorpt_coefficient_mu 2.608
_exptl_absorpt_correction_T_max 0.778
_exptl_absorpt_correction_T_min 0.318
_exptl_absorpt_correction_type gaussian
_exptl_absorpt_process_details 'Coppens et al. (1965)'
_exptl_crystal_colour orange
_exptl_crystal_density_diffrn 1.498
_exptl_crystal_description block
_exptl_crystal_F_000 614
_exptl_crystal_size_max 0.34
_exptl_crystal_size_mid 0.28
_exptl_crystal_size_min 0.19
_refine_diff_density_max 1.173
_refine_diff_density_min -0.804
_refine_diff_density_rms 0.093
_refine_ls_abs_structure_details
;
 Refined as an inversion twin.
;
_refine_ls_abs_structure_Flack 0.693(12)
_refine_ls_extinction_coef .
_refine_ls_extinction_method none
_refine_ls_goodness_of_fit_ref 1.076
_refine_ls_hydrogen_treatment constr
_refine_ls_matrix_type full
_refine_ls_number_parameters 579
_refine_ls_number_reflns 10275
_refine_ls_number_restraints 31
_refine_ls_restrained_S_all 1.075
_refine_ls_R_factor_all 0.0494
_refine_ls_R_factor_gt 0.0454
_refine_ls_shift/su_max 0.001
_refine_ls_shift/su_mean 0.000
_refine_ls_structure_factor_coef Fsqd
_refine_ls_weighting_details 'w=1/[\s^2^(Fo^2^)+(0.0800P)^2^] where P=(Fo^2^+2Fc^2^)/3'
_refine_ls_weighting_scheme calc
_refine_ls_wR_factor_gt 0.1157
_refine_ls_wR_factor_ref 0.1189
_reflns_Friedel_coverage 1.000
_reflns_Friedel_fraction_full 0.999
_reflns_Friedel_fraction_max 0.989
_reflns_number_gt 9372
_reflns_number_total 10275
_reflns_threshold_expression 'I > 2\s(I)'
_cod_data_source_file ncomms10480-s2.cif
_cod_data_source_block shelx-1
_cod_original_cell_volume 1315.07(10)
_cod_database_code 1548075
_shelx_space_group_comment
;
The symmetry employed for this shelxl refinement is uniquely defined
by the following loop, which should always be used as a source of
symmetry information in preference to the above space-group names.
They are only intended as comments.
;
_shelxl_version_number 2013-4

loop_
_space_group_symop_operation_xyz
'x, y, z'

loop_
_atom_site_label
_atom_site_type_symbol
_atom_site_fract_x
_atom_site_fract_y
_atom_site_fract_z
_atom_site_U_iso_or_equiv
_atom_site_adp_type
_atom_site_occupancy
_atom_site_site_symmetry_order
_atom_site_calc_flag
_atom_site_refinement_flags_posn
_atom_site_refinement_flags_adp
_atom_site_refinement_flags_occupancy
_atom_site_disorder_assembly
_atom_site_disorder_group
Ge1 Ge -0.02640(6) 0.53957(6) 0.51814(6) 0.04350(18) Uani 0.5 1 d . . P . .
As1 As -0.02640(6) 0.53957(6) 0.51814(6) 0.04350(18) Uani 0.5 1 d . . P . .
Ge2 Ge 0.13973(7) 0.62698(8) 0.74422(7) 0.0517(2) Uani 0.5 1 d . . P . .
As2 As 0.13973(7) 0.62698(8) 0.74422(7) 0.0517(2) Uani 0.5 1 d . . P . .
Ge3 Ge -0.09258(7) 0.45899(8) 0.64898(8) 0.0531(2) Uani 0.5 1 d . . P . .
As3 As -0.09258(7) 0.45899(8) 0.64898(8) 0.0531(2) Uani 0.5 1 d . . P . .
Ge4 Ge -0.07729(8) 0.69315(7) 0.70277(7) 0.0542(2) Uani 0.5 1 d . . P . .
As4 As -0.07729(8) 0.69315(7) 0.70277(7) 0.0542(2) Uani 0.5 1 d . . P . .
K_1 K 0.21895(11) 0.96355(11) 0.39084(11) 0.0300(2) Uani 1 1 d . . . . .
N1_1 N -0.0761(5) 0.8861(6) 0.3070(6) 0.0386(11) Uani 1 1 d . . . . .
N2_1 N 0.5158(5) 1.0407(7) 0.4742(6) 0.0455(13) Uani 1 1 d . . . . .
C1_1 C -0.1310(6) 0.9660(8) 0.2557(7) 0.0457(15) Uani 1 1 d . . . . .
H1A_1 H -0.2267 0.9516 0.2418 0.055 Uiso 1 1 calc R U . . .
H1B_1 H -0.1289 0.9328 0.1683 0.055 Uiso 1 1 calc R U . . .
C2_1 C -0.0588(6) 1.1118(8) 0.3416(7) 0.0440(15) Uani 1 1 d . . . . .
H2A_1 H -0.1051 1.1584 0.3020 0.053 Uiso 1 1 calc R U . . .
H2B_1 H -0.0598 1.1471 0.4297 0.053 Uiso 1 1 calc R U . . .
O1_1 O 0.0776(4) 1.1362(4) 0.3555(4) 0.0357(9) Uani 1 1 d . . . . .
C3_1 C 0.1523(8) 1.2749(7) 0.4444(7) 0.0449(15) Uani 1 1 d . . . . .
H3A_1 H 0.1641 1.3031 0.5353 0.054 Uiso 1 1 calc R U . . .
H3B_1 H 0.1027 1.3285 0.4179 0.054 Uiso 1 1 calc R U . . .
C4_1 C 0.2861(8) 1.2970(7) 0.4403(8) 0.0497(17) Uani 1 1 d . . . . .
H4A_1 H 0.2735 1.2654 0.3485 0.060 Uiso 1 1 calc R U . . .
H4B_1 H 0.3363 1.3937 0.4964 0.060 Uiso 1 1 calc R U . . .
O2_1 O 0.3617(5) 1.2275(5) 0.4862(5) 0.0481(11) Uani 1 1 d . . . . .
C5_1 C 0.4926(8) 1.2526(9) 0.4876(10) 0.060(2) Uani 1 1 d . . . . .
H5A_1 H 0.5390 1.3500 0.5396 0.072 Uiso 1 1 calc R U . . .
H5B_1 H 0.4846 1.2156 0.3962 0.072 Uiso 1 1 calc R U . . .
C6_1 C 0.5731(7) 1.1869(9) 0.5492(10) 0.062(2) Uani 1 1 d . . . . .
H6A_1 H 0.6663 1.2100 0.5568 0.074 Uiso 1 1 calc R U . . .
H6B_1 H 0.5785 1.2239 0.6397 0.074 Uiso 1 1 calc R U . . .
C7_1 C -0.1034(6) 0.9114(8) 0.4207(7) 0.0425(14) Uani 1 1 d . . . . .
H7A_1 H -0.2002 0.8663 0.3891 0.051 Uiso 1 1 calc R U . . .
H7B_1 H -0.0862 1.0086 0.4781 0.051 Uiso 1 1 calc R U . . .
C8_1 C -0.0206(6) 0.8650(7) 0.5018(7) 0.0407(14) Uani 1 1 d . . . . .
H8A_1 H -0.0500 0.8782 0.5724 0.049 Uiso 1 1 calc R U . . .
H8B_1 H -0.0342 0.7685 0.4451 0.049 Uiso 1 1 calc R U . . .
O3_1 O 0.1194(4) 0.9385(4) 0.5599(4) 0.0354(9) Uani 1 1 d . . . . .
C9_1 C 0.1980(6) 0.9073(7) 0.6500(6) 0.0395(13) Uani 1 1 d . . . . .
H9A_1 H 0.1880 0.8107 0.6029 0.047 Uiso 1 1 calc R U . . .
H9B_1 H 0.1663 0.9286 0.7205 0.047 Uiso 1 1 calc R U . . .
C10_1 C 0.3433(7) 0.9872(7) 0.7097(6) 0.0400(13) Uani 1 1 d . . . . .
H10A_1 H 0.3531 1.0837 0.7569 0.048 Uiso 1 1 calc R U . . .
H10B_1 H 0.3984 0.9682 0.7746 0.048 Uiso 1 1 calc R U . . .
O4_1 O 0.3903(4) 0.9540(5) 0.6088(4) 0.0361(9) Uani 1 1 d . . . . .
C11_1 C 0.5316(6) 1.0178(8) 0.6653(7) 0.0463(15) Uani 1 1 d . . . . .
H11A_1 H 0.5806 0.9845 0.7192 0.056 Uiso 1 1 calc R U . . .
H11B_1 H 0.5523 1.1155 0.7239 0.056 Uiso 1 1 calc R U . . .
C12_1 C 0.5769(6) 0.9885(9) 0.5552(8) 0.0490(17) Uani 1 1 d . . . . .
H12A_1 H 0.6764 1.0274 0.5951 0.059 Uiso 1 1 calc R U . . .
H12B_1 H 0.5544 0.8906 0.4971 0.059 Uiso 1 1 calc R U . . .
C13_1 C -0.1373(7) 0.7427(8) 0.2018(8) 0.0510(17) Uani 1 1 d . . . . .
H13A_1 H -0.2365 0.7227 0.1611 0.061 Uiso 1 1 calc R U . . .
H13B_1 H -0.1184 0.6897 0.2428 0.061 Uiso 1 1 calc R U . . .
C14_1 C -0.0878(8) 0.6977(8) 0.0938(7) 0.0550(18) Uani 1 1 d . . . . .
H14A_1 H -0.1392 0.6031 0.0232 0.066 Uiso 1 1 calc R U . . .
H14B_1 H -0.1016 0.7525 0.0542 0.066 Uiso 1 1 calc R U . . .
O5_1 O 0.0532(5) 0.7123(5) 0.1497(4) 0.0424(10) Uani 1 1 d . . . . .
C15_1 C 0.1027(9) 0.6702(7) 0.0488(7) 0.0548(19) Uani 1 1 d . . . . .
H15A_1 H 0.0908 0.7260 0.0104 0.066 Uiso 1 1 calc R U . . .
H15B_1 H 0.0502 0.5762 -0.0228 0.066 Uiso 1 1 calc R U . . .
C16_1 C 0.2473(10) 0.6822(8) 0.1051(8) 0.056(2) Uani 1 1 d . . . . .
H16A_1 H 0.2593 0.6246 0.1416 0.067 Uiso 1 1 calc R U . . .
H16B_1 H 0.2806 0.6525 0.0350 0.067 Uiso 1 1 calc R U . . .
O6_1 O 0.3226(5) 0.8184(5) 0.2076(5) 0.0439(11) Uani 1 1 d . . . . .
C17_1 C 0.4639(8) 0.8371(10) 0.2548(8) 0.056(2) Uani 1 1 d . . . . .
H17A_1 H 0.4905 0.8056 0.1801 0.067 Uiso 1 1 calc R U . . .
H17B_1 H 0.4863 0.7842 0.2954 0.067 Uiso 1 1 calc R U . . .
C18_1 C 0.5403(7) 0.9825(10) 0.3555(9) 0.056(2) Uani 1 1 d . . . . .
H18A_1 H 0.6381 0.9941 0.3822 0.067 Uiso 1 1 calc R U . . .
H18B_1 H 0.5169 1.0334 0.3128 0.067 Uiso 1 1 calc R U . . .
K_2 K 0.28502(11) 0.31950(11) 0.09306(11) 0.0301(2) Uani 1 1 d . . . . .
N1_2 N 0.5838(5) 0.4080(5) 0.1841(5) 0.0360(10) Uani 1 1 d . . . . .
N2_2 N -0.0155(5) 0.2297(5) 0.0015(5) 0.0366(11) Uani 1 1 d . . . . .
C1_2 C 0.6156(6) 0.3915(8) 0.0725(7) 0.0432(14) Uani 1 1 d . . . . .
H1A_2 H 0.6052 0.2962 0.0140 0.052 Uiso 1 1 calc R U . . .
H1B_2 H 0.7112 0.4434 0.1082 0.052 Uiso 1 1 calc R U . . .
C2_2 C 0.5267(6) 0.4364(7) -0.0085(7) 0.0434(14) Uani 1 1 d . . . . .
H2A_2 H 0.5282 0.5286 0.0500 0.052 Uiso 1 1 calc R U . . .
H2B_2 H 0.5600 0.4354 -0.0733 0.052 Uiso 1 1 calc R U . . .
O1_2 O 0.3926(4) 0.3471(4) -0.0758(4) 0.0357(9) Uani 1 1 d . . . . .
C3_2 C 0.3071(6) 0.3756(7) -0.1665(6) 0.0399(13) Uani 1 1 d . . . . .
H3A_2 H 0.3411 0.3630 -0.2341 0.048 Uiso 1 1 calc R U . . .
H3B_2 H 0.3080 0.4695 -0.1183 0.048 Uiso 1 1 calc R U . . .
C4_2 C 0.1663(6) 0.2838(7) -0.2321(6) 0.0386(13) Uani 1 1 d . . . . .
H4A_2 H 0.1078 0.2996 -0.2982 0.046 Uiso 1 1 calc R U . . .
H4B_2 H 0.1659 0.1898 -0.2787 0.046 Uiso 1 1 calc R U . . .
O2_2 O 0.1149(4) 0.3067(4) -0.1349(4) 0.0357(9) Uani 1 1 d . . . . .
C5_2 C -0.0242(6) 0.2301(8) -0.1989(7) 0.0432(14) Uani 1 1 d . . . . .
H5A_2 H -0.0340 0.1336 -0.2460 0.052 Uiso 1 1 calc R U . . .
H5B_2 H -0.0753 0.2504 -0.2643 0.052 Uiso 1 1 calc R U . . .
C6_2 C -0.0785(6) 0.2652(8) -0.0953(7) 0.0428(14) Uani 1 1 d . . . . .
H6A_2 H -0.0648 0.3625 -0.0473 0.051 Uiso 1 1 calc R U . . .
H6B_2 H -0.1770 0.2189 -0.1400 0.051 Uiso 1 1 calc R U . . .
C7_2 C 0.6435(6) 0.3261(7) 0.2303(7) 0.0383(13) Uani 1 1 d . . . . .
H7A_2 H 0.6471 0.3574 0.3195 0.046 Uiso 1 1 calc R U . . .
H7B_2 H 0.7374 0.3398 0.2385 0.046 Uiso 1 1 calc R U . . .
C8_2 C 0.5670(6) 0.1780(7) 0.1403(7) 0.0412(14) Uani 1 1 d . . . . .
H8A_2 H 0.5576 0.1461 0.0493 0.049 Uiso 1 1 calc R U . . .
H8B_2 H 0.6174 0.1278 0.1718 0.049 Uiso 1 1 calc R U . . .
O3_2 O 0.4373(4) 0.1554(4) 0.1405(4) 0.0349(9) Uani 1 1 d . . . . .
C9_2 C 0.3607(6) 0.0169(6) 0.0543(6) 0.0385(13) Uani 1 1 d . . . . .
H9A_2 H 0.4128 -0.0368 0.0778 0.046 Uiso 1 1 calc R U . . .
H9B_2 H 0.3420 -0.0121 -0.0383 0.046 Uiso 1 1 calc R U . . .
C10_2 C 0.2316(7) -0.0042(6) 0.0675(7) 0.0393(13) Uani 1 1 d . . . . .
H10A_2 H 0.1806 -0.1008 0.0129 0.047 Uiso 1 1 calc R U . . .
H10B_2 H 0.2502 0.0285 0.1608 0.047 Uiso 1 1 calc R U . . .
O4_2 O 0.1536(4) 0.0667(4) 0.0245(4) 0.0375(9) Uani 1 1 d . . . . .
C11_2 C 0.0206(6) 0.0332(7) 0.0163(7) 0.0407(13) Uani 1 1 d . . . . .
H11A_2 H 0.0230 0.0753 0.1061 0.049 Uiso 1 1 calc R U . . .
H11B_2 H -0.0178 -0.0648 -0.0294 0.049 Uiso 1 1 calc R U . . .
C12_2 C -0.0654(6) 0.0842(7) -0.0607(6) 0.0395(13) Uani 1 1 d . . . . .
H12A_2 H -0.0683 0.0394 -0.1508 0.047 Uiso 1 1 calc R U . . .
H12B_2 H -0.1589 0.0593 -0.0697 0.047 Uiso 1 1 calc R U . . .
C13_2 C 0.6418(6) 0.5501(7) 0.2939(7) 0.0445(15) Uani 1 1 d . . . . .
H13A_2 H 0.6259 0.6065 0.2565 0.053 Uiso 1 1 calc R U . . .
H13B_2 H 0.7408 0.5709 0.3385 0.053 Uiso 1 1 calc R U . . .
C14_2 C 0.5855(7) 0.5863(7) 0.3944(7) 0.0486(17) Uani 1 1 d . . . . .
H14A_2 H 0.5937 0.5256 0.4274 0.058 Uiso 1 1 calc R U . . .
H14B_2 H 0.6372 0.6788 0.4703 0.058 Uiso 1 1 calc R U . . .
O5_2 O 0.4464(4) 0.5759(4) 0.3368(4) 0.0391(9) Uani 1 1 d . . . . .
C15_2 C 0.3889(8) 0.6103(7) 0.4301(7) 0.0451(14) Uani 1 1 d . . . . .
H15A_2 H 0.4394 0.7031 0.5059 0.054 Uiso 1 1 calc R U . . .
H15B_2 H 0.3965 0.5503 0.4640 0.054 Uiso 1 1 calc R U . . .
C16_2 C 0.2426(8) 0.5982(7) 0.3673(7) 0.0457(15) Uani 1 1 d . . . . .
H16A_2 H 0.2045 0.6257 0.4339 0.055 Uiso 1 1 calc R U . . .
H16B_2 H 0.2340 0.6570 0.3321 0.055 Uiso 1 1 calc R U . . .
O6_2 O 0.1716(5) 0.4632(5) 0.2633(5) 0.0427(10) Uani 1 1 d . . . . .
C17_2 C 0.0294(7) 0.4444(8) 0.2062(8) 0.0470(15) Uani 1 1 d . . . . .
H17A_2 H 0.0118 0.4884 0.1556 0.056 Uiso 1 1 calc R U . . .
H17B_2 H -0.0022 0.4850 0.2771 0.056 Uiso 1 1 calc R U . . .
C18_2 C -0.0448(7) 0.2976(7) 0.1162(7) 0.0446(15) Uani 1 1 d . . . . .
H18A_2 H -0.0221 0.2549 0.1677 0.054 Uiso 1 1 calc R U . . .
H18B_2 H -0.1431 0.2848 0.0855 0.054 Uiso 1 1 calc R U . . .
N1_3 N 0.5255(7) 0.7513(9) 0.9615(7) 0.0656(19) Uani 1 1 d . . . . .
H1A_3 H 0.4996 0.8159 1.0165 0.079 Uiso 0.6667 1 calc R U P . .
H1B_3 H 0.5909 0.7322 1.0096 0.079 Uiso 0.6667 1 calc R U P . .
H1C_3 H 0.4531 0.6763 0.9017 0.079 Uiso 0.6667 1 calc R U P . .
C1_3 C 0.5785(16) 0.7988(13) 0.8912(14) 0.099(4) Uani 1 1 d D . . . .
H1D_3 H 0.6119 0.8967 0.9543 0.118 Uiso 0.43(3) 1 calc R U P A 1
H1E_3 H 0.4944 0.7827 0.8193 0.118 Uiso 0.43(3) 1 calc R U P A 1
H1F_3 H 0.6745 0.8541 0.9468 0.118 Uiso 0.57(3) 1 calc R U P A 2
H1G_3 H 0.5263 0.8532 0.8693 0.118 Uiso 0.57(3) 1 calc R U P A 2
C2A_3 C 0.674(3) 0.779(3) 0.827(3) 0.120(14) Uani 0.43(3) 1 d D U P A 1
H2G_3 H 0.7694 0.8274 0.8928 0.144 Uiso 0.43(3) 1 calc R U P A 1
H2H_3 H 0.6533 0.8046 0.7611 0.144 Uiso 0.43(3) 1 calc R U P A 1
N2A_3 N 0.643(5) 0.631(3) 0.764(6) 0.146(17) Uani 0.43(3) 1 d D U P A 1
H2A_3 H 0.6781 0.5991 0.7031 0.175 Uiso 0.286(19) 1 calc R U P A 1
H2B_3 H 0.5520 0.5921 0.7236 0.175 Uiso 0.286(19) 1 calc R U P A 1
H2C_3 H 0.6803 0.6127 0.8270 0.175 Uiso 0.286(19) 1 calc R U P A 1
C2B_3 C 0.5645(13) 0.6758(15) 0.7663(11) 0.060(5) Uani 0.57(3) 1 d D U P A 2
H2I_3 H 0.4676 0.6310 0.7051 0.072 Uiso 0.57(3) 1 calc R U P A 2
H2K_3 H 0.6107 0.7035 0.7225 0.072 Uiso 0.57(3) 1 calc R U P A 2
N2B_3 N 0.622(2) 0.5788(18) 0.7910(14) 0.076(6) Uani 0.57(3) 1 d D U P A 2
H2D_3 H 0.6027 0.5029 0.7123 0.091 Uiso 0.381(19) 1 calc R U P A 2
H2E_3 H 0.5857 0.5586 0.8378 0.091 Uiso 0.381(19) 1 calc R U P A 2
H2F_3 H 0.7134 0.6154 0.8378 0.091 Uiso 0.381(19) 1 calc R U P A 2

loop_
_atom_site_aniso_label
_atom_site_aniso_U_11
_atom_site_aniso_U_22
_atom_site_aniso_U_33
_atom_site_aniso_U_23
_atom_site_aniso_U_13
_atom_site_aniso_U_12
Ge1 0.0506(4) 0.0451(4) 0.0363(3) 0.0245(3) 0.0138(3) 0.0199(3)
As1 0.0506(4) 0.0451(4) 0.0363(3) 0.0245(3) 0.0138(3) 0.0199(3)
Ge2 0.0410(3) 0.0626(5) 0.0451(4) 0.0305(3) 0.0090(3) 0.0138(3)
As2 0.0410(3) 0.0626(5) 0.0451(4) 0.0305(3) 0.0090(3) 0.0138(3)
Ge3 0.0474(4) 0.0497(4) 0.0758(5) 0.0432(4) 0.0254(3) 0.0164(3)
As3 0.0474(4) 0.0497(4) 0.0758(5) 0.0432(4) 0.0254(3) 0.0164(3)
Ge4 0.0712(5) 0.0455(4) 0.0508(4) 0.0271(3) 0.0251(3) 0.0304(4)
As4 0.0712(5) 0.0455(4) 0.0508(4) 0.0271(3) 0.0251(3) 0.0304(4)
K_1 0.0280(5) 0.0306(5) 0.0382(6) 0.0221(5) 0.0144(4) 0.0129(4)
N1_1 0.031(2) 0.044(3) 0.052(3) 0.034(3) 0.016(2) 0.013(2)
N2_1 0.026(2) 0.066(4) 0.064(3) 0.050(3) 0.016(2) 0.015(2)
C1_1 0.031(3) 0.066(4) 0.058(4) 0.046(4) 0.017(3) 0.021(3)
C2_1 0.043(3) 0.060(4) 0.060(4) 0.046(3) 0.029(3) 0.034(3)
O1_1 0.038(2) 0.032(2) 0.045(2) 0.0239(18) 0.0194(17) 0.0169(17)
C3_1 0.062(4) 0.034(3) 0.044(3) 0.025(3) 0.018(3) 0.022(3)
C4_1 0.053(4) 0.036(3) 0.055(4) 0.031(3) 0.009(3) 0.009(3)
O2_1 0.043(2) 0.044(3) 0.064(3) 0.040(2) 0.014(2) 0.0086(19)
C5_1 0.044(4) 0.055(4) 0.084(5) 0.049(4) 0.015(4) 0.002(3)
C6_1 0.033(3) 0.067(5) 0.086(6) 0.056(5) 0.006(3) 0.002(3)
C7_1 0.030(3) 0.057(4) 0.058(4) 0.041(3) 0.022(3) 0.019(3)
C8_1 0.033(3) 0.047(3) 0.059(4) 0.038(3) 0.023(3) 0.018(3)
O3_1 0.035(2) 0.039(2) 0.043(2) 0.0283(18) 0.0165(17) 0.0163(17)
C9_1 0.041(3) 0.052(4) 0.045(3) 0.036(3) 0.022(3) 0.023(3)
C10_1 0.042(3) 0.044(3) 0.038(3) 0.024(3) 0.016(2) 0.019(3)
O4_1 0.0294(18) 0.043(2) 0.040(2) 0.0262(18) 0.0133(16) 0.0130(16)
C11_1 0.030(3) 0.057(4) 0.051(4) 0.035(3) 0.006(3) 0.010(3)
C12_1 0.025(3) 0.074(5) 0.066(4) 0.052(4) 0.015(3) 0.018(3)
C13_1 0.034(3) 0.050(4) 0.059(4) 0.032(3) 0.008(3) -0.003(3)
C14_1 0.052(4) 0.046(4) 0.041(3) 0.018(3) 0.004(3) 0.000(3)
O5_1 0.055(3) 0.038(2) 0.036(2) 0.0221(19) 0.0191(19) 0.011(2)
C15_1 0.090(6) 0.031(3) 0.037(3) 0.016(3) 0.030(4) 0.003(3)
C16_1 0.100(6) 0.042(4) 0.056(4) 0.031(3) 0.054(4) 0.040(4)
O6_1 0.055(3) 0.045(3) 0.054(3) 0.033(2) 0.034(2) 0.032(2)
C17_1 0.061(4) 0.083(6) 0.071(5) 0.058(5) 0.046(4) 0.054(4)
C18_1 0.036(3) 0.095(6) 0.084(5) 0.072(5) 0.037(3) 0.037(4)
K_2 0.0296(5) 0.0315(6) 0.0376(5) 0.0229(5) 0.0149(4) 0.0144(4)
N1_2 0.029(2) 0.039(3) 0.048(3) 0.029(2) 0.015(2) 0.0113(19)
N2_2 0.033(2) 0.039(3) 0.046(3) 0.028(2) 0.017(2) 0.015(2)
C1_2 0.032(3) 0.053(4) 0.063(4) 0.042(3) 0.024(3) 0.019(3)
C2_2 0.034(3) 0.052(4) 0.059(4) 0.042(3) 0.018(3) 0.014(3)
O1_2 0.034(2) 0.041(2) 0.044(2) 0.0300(19) 0.0174(17) 0.0170(17)
C3_2 0.042(3) 0.049(4) 0.041(3) 0.030(3) 0.019(2) 0.025(3)
C4_2 0.042(3) 0.050(4) 0.035(3) 0.027(3) 0.017(2) 0.027(3)
O2_2 0.0342(19) 0.042(2) 0.0367(19) 0.0245(18) 0.0146(16) 0.0151(17)
C5_2 0.033(3) 0.057(4) 0.045(3) 0.036(3) 0.009(2) 0.016(3)
C6_2 0.032(3) 0.054(4) 0.057(4) 0.040(3) 0.017(3) 0.020(3)
C7_2 0.028(3) 0.043(3) 0.053(3) 0.033(3) 0.016(2) 0.016(2)
C8_2 0.034(3) 0.043(3) 0.056(4) 0.031(3) 0.019(3) 0.020(3)
O3_2 0.0314(19) 0.032(2) 0.046(2) 0.0239(17) 0.0146(17) 0.0135(16)
C9_2 0.043(3) 0.033(3) 0.041(3) 0.022(2) 0.014(2) 0.017(2)
C10_2 0.044(3) 0.032(3) 0.048(3) 0.029(3) 0.013(3) 0.015(2)
O4_2 0.0341(19) 0.038(2) 0.052(2) 0.033(2) 0.0154(17) 0.0154(17)
C11_2 0.037(3) 0.037(3) 0.053(3) 0.030(3) 0.017(3) 0.010(2)
C12_2 0.033(3) 0.040(3) 0.046(3) 0.026(3) 0.013(2) 0.009(2)
C13_2 0.030(3) 0.038(3) 0.061(4) 0.029(3) 0.009(3) 0.009(2)
C14_2 0.048(4) 0.035(3) 0.043(3) 0.017(3) 0.003(3) 0.012(3)
O5_2 0.044(2) 0.039(2) 0.037(2) 0.0227(19) 0.0169(18) 0.0155(19)
C15_2 0.065(4) 0.033(3) 0.040(3) 0.019(3) 0.027(3) 0.009(3)
C16_2 0.061(4) 0.032(3) 0.052(4) 0.022(3) 0.033(3) 0.017(3)
O6_2 0.048(2) 0.035(2) 0.050(2) 0.021(2) 0.027(2) 0.0184(19)
C17_2 0.045(3) 0.051(4) 0.060(4) 0.031(3) 0.034(3) 0.026(3)
C18_2 0.036(3) 0.054(4) 0.061(4) 0.035(3) 0.032(3) 0.020(3)
N1_3 0.057(4) 0.092(6) 0.056(4) 0.041(4) 0.028(3) 0.026(4)
C1_3 0.119(10) 0.106(10) 0.120(10) 0.079(9) 0.071(9) 0.051(8)
C2A_3 0.11(3) 0.14(3) 0.09(2) 0.05(2) 0.037(18) 0.04(2)
N2A_3 0.17(3) 0.073(18) 0.24(4) 0.08(2) 0.14(3) 0.053(19)
C2B_3 0.042(7) 0.105(13) 0.043(6) 0.041(8) 0.025(5) 0.033(8)
N2B_3 0.111(13) 0.069(11) 0.057(8) 0.027(7) 0.053(8) 0.036(10)

loop_
_atom_type_symbol
_atom_type_description
_atom_type_scat_dispersion_real
_atom_type_scat_dispersion_imag
_atom_type_scat_source
C C 0.0033 0.0016 'International Tables Vol C Tables 4.2.6.8 and 6.1.1.4'
H H 0.0000 0.0000 'International Tables Vol C Tables 4.2.6.8 and 6.1.1.4'
N N 0.0061 0.0033 'International Tables Vol C Tables 4.2.6.8 and 6.1.1.4'
O O 0.0106 0.0060 'International Tables Vol C Tables 4.2.6.8 and 6.1.1.4'
K K 0.2009 0.2494 'International Tables Vol C Tables 4.2.6.8 and 6.1.1.4'
Ge Ge 0.1547 1.8001 'International Tables Vol C Tables 4.2.6.8 and 6.1.1.4'
As As 0.0499 2.0058 'International Tables Vol C Tables 4.2.6.8 and 6.1.1.4'

loop_
_geom_angle_atom_site_label_1
_geom_angle_atom_site_label_2
_geom_angle_atom_site_label_3
_geom_angle
_geom_angle_site_symmetry_1
_geom_angle_site_symmetry_3
Ge2 Ge1 Ge4 62.71(3) . .
Ge2 Ge1 Ge3 62.44(3) . .
Ge4 Ge1 Ge3 60.72(3) . .
Ge1 Ge2 Ge4 58.99(3) . .
Ge1 Ge2 Ge3 59.62(3) . .
Ge4 Ge2 Ge3 58.64(3) . .
Ge1 Ge3 Ge4 59.13(3) . .
Ge1 Ge3 Ge2 57.94(3) . .
Ge4 Ge3 Ge2 60.61(3) . .
Ge1 Ge4 Ge3 60.15(3) . .
Ge1 Ge4 Ge2 58.30(3) . .
Ge3 Ge4 Ge2 60.75(3) . .
O3_1 K_1 O2_1 114.49(15) . .
O3_1 K_1 O6_1 139.19(14) . .
O2_1 K_1 O6_1 100.44(16) . .
O3_1 K_1 O1_1 96.58(12) . .
O2_1 K_1 O1_1 59.81(13) . .
O6_1 K_1 O1_1 119.77(13) . .
O3_1 K_1 O4_1 59.42(12) . .
O2_1 K_1 O4_1 95.87(14) . .
O6_1 K_1 O4_1 98.10(13) . .
O1_1 K_1 O4_1 136.91(13) . .
O3_1 K_1 O5_1 99.18(14) . .
O2_1 K_1 O5_1 141.97(15) . .
O6_1 K_1 O5_1 58.70(14) . .
O1_1 K_1 O5_1 100.81(13) . .
O4_1 K_1 O5_1 117.06(14) . .
O3_1 K_1 N1_1 61.61(14) . .
O2_1 K_1 N1_1 119.55(15) . .
O6_1 K_1 N1_1 118.64(16) . .
O1_1 K_1 N1_1 61.04(14) . .
O4_1 K_1 N1_1 119.59(15) . .
O5_1 K_1 N1_1 61.28(15) . .
O3_1 K_1 N2_1 118.55(15) . .
O2_1 K_1 N2_1 60.56(16) . .
O6_1 K_1 N2_1 61.15(17) . .
O1_1 K_1 N2_1 119.02(15) . .
O4_1 K_1 N2_1 60.53(14) . .
O5_1 K_1 N2_1 118.51(17) . .
N1_1 K_1 N2_1 179.8(2) . .
C7_1 N1_1 C1_1 110.5(5) . .
C7_1 N1_1 C13_1 109.9(6) . .
C1_1 N1_1 C13_1 109.6(6) . .
C7_1 N1_1 K_1 108.8(3) . .
C1_1 N1_1 K_1 108.4(4) . .
C13_1 N1_1 K_1 109.5(4) . .
C18_1 N2_1 C12_1 109.8(6) . .
C18_1 N2_1 C6_1 109.4(7) . .
C12_1 N2_1 C6_1 110.4(6) . .
C18_1 N2_1 K_1 107.9(4) . .
C12_1 N2_1 K_1 109.3(4) . .
C6_1 N2_1 K_1 110.0(4) . .
N1_1 C1_1 C2_1 115.1(5) . .
N1_1 C1_1 H1A_1 108.5 . .
C2_1 C1_1 H1A_1 108.5 . .
N1_1 C1_1 H1B_1 108.5 . .
C2_1 C1_1 H1B_1 108.5 . .
H1A_1 C1_1 H1B_1 107.5 . .
O1_1 C2_1 C1_1 109.7(5) . .
O1_1 C2_1 H2A_1 109.7 . .
C1_1 C2_1 H2A_1 109.7 . .
O1_1 C2_1 H2B_1 109.7 . .
C1_1 C2_1 H2B_1 109.7 . .
H2A_1 C2_1 H2B_1 108.2 . .
C3_1 O1_1 C2_1 111.1(5) . .
C3_1 O1_1 K_1 114.3(3) . .
C2_1 O1_1 K_1 118.2(4) . .
O1_1 C3_1 C4_1 108.7(5) . .
O1_1 C3_1 H3A_1 110.0 . .
C4_1 C3_1 H3A_1 110.0 . .
O1_1 C3_1 H3B_1 110.0 . .
C4_1 C3_1 H3B_1 110.0 . .
H3A_1 C3_1 H3B_1 108.3 . .
O2_1 C4_1 C3_1 110.5(6) . .
O2_1 C4_1 H4A_1 109.5 . .
C3_1 C4_1 H4A_1 109.5 . .
O2_1 C4_1 H4B_1 109.5 . .
C3_1 C4_1 H4B_1 109.5 . .
H4A_1 C4_1 H4B_1 108.1 . .
C4_1 O2_1 C5_1 110.8(6) . .
C4_1 O2_1 K_1 115.9(4) . .
C5_1 O2_1 K_1 118.2(5) . .
O2_1 C5_1 C6_1 108.5(7) . .
O2_1 C5_1 H5A_1 110.0 . .
C6_1 C5_1 H5A_1 110.0 . .
O2_1 C5_1 H5B_1 110.0 . .
C6_1 C5_1 H5B_1 110.0 . .
H5A_1 C5_1 H5B_1 108.4 . .
N2_1 C6_1 C5_1 113.9(6) . .
N2_1 C6_1 H6A_1 108.8 . .
C5_1 C6_1 H6A_1 108.8 . .
N2_1 C6_1 H6B_1 108.8 . .
C5_1 C6_1 H6B_1 108.8 . .
H6A_1 C6_1 H6B_1 107.7 . .
N1_1 C7_1 C8_1 114.2(5) . .
N1_1 C7_1 H7A_1 108.7 . .
C8_1 C7_1 H7A_1 108.7 . .
N1_1 C7_1 H7B_1 108.7 . .
C8_1 C7_1 H7B_1 108.7 . .
H7A_1 C7_1 H7B_1 107.6 . .
O3_1 C8_1 C7_1 109.9(5) . .
O3_1 C8_1 H8A_1 109.7 . .
C7_1 C8_1 H8A_1 109.7 . .
O3_1 C8_1 H8B_1 109.7 . .
C7_1 C8_1 H8B_1 109.7 . .
H8A_1 C8_1 H8B_1 108.2 . .
C9_1 O3_1 C8_1 110.7(5) . .
C9_1 O3_1 K_1 118.8(3) . .
C8_1 O3_1 K_1 116.3(4) . .
O3_1 C9_1 C10_1 109.1(5) . .
O3_1 C9_1 H9A_1 109.9 . .
C10_1 C9_1 H9A_1 109.9 . .
O3_1 C9_1 H9B_1 109.9 . .
C10_1 C9_1 H9B_1 109.9 . .
H9A_1 C9_1 H9B_1 108.3 . .
O4_1 C10_1 C9_1 110.0(5) . .
O4_1 C10_1 H10A_1 109.7 . .
C9_1 C10_1 H10A_1 109.7 . .
O4_1 C10_1 H10B_1 109.7 . .
C9_1 C10_1 H10B_1 109.7 . .
H10A_1 C10_1 H10B_1 108.2 . .
C11_1 O4_1 C10_1 110.5(5) . .
C11_1 O4_1 K_1 118.5(4) . .
C10_1 O4_1 K_1 113.8(3) . .
O4_1 C11_1 C12_1 109.2(5) . .
O4_1 C11_1 H11A_1 109.8 . .
C12_1 C11_1 H11A_1 109.8 . .
O4_1 C11_1 H11B_1 109.8 . .
C12_1 C11_1 H11B_1 109.8 . .
H11A_1 C11_1 H11B_1 108.3 . .
N2_1 C12_1 C11_1 114.2(6) . .
N2_1 C12_1 H12A_1 108.7 . .
C11_1 C12_1 H12A_1 108.7 . .
N2_1 C12_1 H12B_1 108.7 . .
C11_1 C12_1 H12B_1 108.7 . .
H12A_1 C12_1 H12B_1 107.6 . .
N1_1 C13_1 C14_1 114.7(6) . .
N1_1 C13_1 H13A_1 108.6 . .
C14_1 C13_1 H13A_1 108.6 . .
N1_1 C13_1 H13B_1 108.6 . .
C14_1 C13_1 H13B_1 108.6 . .
H13A_1 C13_1 H13B_1 107.6 . .
O5_1 C14_1 C13_1 108.8(5) . .
O5_1 C14_1 H14A_1 109.9 . .
C13_1 C14_1 H14A_1 109.9 . .
O5_1 C14_1 H14B_1 109.9 . .
C13_1 C14_1 H14B_1 109.9 . .
H14A_1 C14_1 H14B_1 108.3 . .
C14_1 O5_1 C15_1 109.9(6) . .
C14_1 O5_1 K_1 115.8(4) . .
C15_1 O5_1 K_1 115.1(4) . .
O5_1 C15_1 C16_1 110.3(6) . .
O5_1 C15_1 H15A_1 109.6 . .
C16_1 C15_1 H15A_1 109.6 . .
O5_1 C15_1 H15B_1 109.6 . .
C16_1 C15_1 H15B_1 109.6 . .
H15A_1 C15_1 H15B_1 108.1 . .
O6_1 C16_1 C15_1 109.3(5) . .
O6_1 C16_1 H16A_1 109.8 . .
C15_1 C16_1 H16A_1 109.8 . .
O6_1 C16_1 H16B_1 109.8 . .
C15_1 C16_1 H16B_1 109.8 . .
H16A_1 C16_1 H16B_1 108.3 . .
C17_1 O6_1 C16_1 111.1(6) . .
C17_1 O6_1 K_1 118.5(4) . .
C16_1 O6_1 K_1 119.0(4) . .
O6_1 C17_1 C18_1 109.8(5) . .
O6_1 C17_1 H17A_1 109.7 . .
C18_1 C17_1 H17A_1 109.7 . .
O6_1 C17_1 H17B_1 109.7 . .
C18_1 C17_1 H17B_1 109.7 . .
H17A_1 C17_1 H17B_1 108.2 . .
N2_1 C18_1 C17_1 115.7(6) . .
N2_1 C18_1 H18A_1 108.4 . .
C17_1 C18_1 H18A_1 108.4 . .
N2_1 C18_1 H18B_1 108.4 . .
C17_1 C18_1 H18B_1 108.4 . .
H18A_1 C18_1 H18B_1 107.4 . .
O4_2 K_2 O6_2 97.43(14) . .
O4_2 K_2 O2_2 97.14(13) . .
O6_2 K_2 O2_2 98.55(13) . .
O4_2 K_2 O3_2 59.71(12) . .
O6_2 K_2 O3_2 121.28(14) . .
O2_2 K_2 O3_2 134.65(13) . .
O4_2 K_2 O1_2 119.62(14) . .
O6_2 K_2 O1_2 137.66(14) . .
O2_2 K_2 O1_2 59.66(12) . .
O3_2 K_2 O1_2 96.30(12) . .
O4_2 K_2 O5_2 136.57(14) . .
O6_2 K_2 O5_2 59.08(13) . .
O2_2 K_2 O5_2 120.65(13) . .
O3_2 K_2 O5_2 99.42(12) . .
O1_2 K_2 O5_2 98.92(13) . .
O4_2 K_2 N1_2 120.07(14) . .
O6_2 K_2 N1_2 119.07(15) . .
O2_2 K_2 N1_2 119.64(14) . .
O3_2 K_2 N1_2 60.83(13) . .
O1_2 K_2 N1_2 60.81(13) . .
O5_2 K_2 N1_2 60.78(14) . .
O4_2 K_2 N2_2 59.77(13) . .
O6_2 K_2 N2_2 60.99(14) . .
O2_2 K_2 N2_2 60.45(14) . .
O3_2 K_2 N2_2 119.01(14) . .
O1_2 K_2 N2_2 119.26(13) . .
O5_2 K_2 N2_2 119.31(14) . .
N1_2 K_2 N2_2 179.84(15) . .
C7_2 N1_2 C13_2 109.3(5) . .
C7_2 N1_2 C1_2 109.0(5) . .
C13_2 N1_2 C1_2 109.5(5) . .
C7_2 N1_2 K_2 109.5(4) . .
C13_2 N1_2 K_2 109.9(3) . .
C1_2 N1_2 K_2 109.6(3) . .
C18_2 N2_2 C12_2 110.0(5) . .
C18_2 N2_2 C6_2 110.7(5) . .
C12_2 N2_2 C6_2 109.7(5) . .
C18_2 N2_2 K_2 107.9(4) . .
C12_2 N2_2 K_2 110.0(3) . .
C6_2 N2_2 K_2 108.6(4) . .
N1_2 C1_2 C2_2 113.3(5) . .
N1_2 C1_2 H1A_2 108.9 . .
C2_2 C1_2 H1A_2 108.9 . .
N1_2 C1_2 H1B_2 108.9 . .
C2_2 C1_2 H1B_2 108.9 . .
H1A_2 C1_2 H1B_2 107.7 . .
O1_2 C2_2 C1_2 108.1(5) . .
O1_2 C2_2 H2A_2 110.1 . .
C1_2 C2_2 H2A_2 110.1 . .
O1_2 C2_2 H2B_2 110.1 . .
C1_2 C2_2 H2B_2 110.1 . .
H2A_2 C2_2 H2B_2 108.4 . .
C2_2 O1_2 C3_2 110.4(5) . .
C2_2 O1_2 K_2 114.5(4) . .
C3_2 O1_2 K_2 115.1(3) . .
O1_2 C3_2 C4_2 109.3(5) . .
O1_2 C3_2 H3A_2 109.8 . .
C4_2 C3_2 H3A_2 109.8 . .
O1_2 C3_2 H3B_2 109.8 . .
C4_2 C3_2 H3B_2 109.8 . .
H3A_2 C3_2 H3B_2 108.3 . .
O2_2 C4_2 C3_2 109.8(5) . .
O2_2 C4_2 H4A_2 109.7 . .
C3_2 C4_2 H4A_2 109.7 . .
O2_2 C4_2 H4B_2 109.7 . .
C3_2 C4_2 H4B_2 109.7 . .
H4A_2 C4_2 H4B_2 108.2 . .
C5_2 O2_2 C4_2 109.7(5) . .
C5_2 O2_2 K_2 118.9(4) . .
C4_2 O2_2 K_2 116.5(3) . .
O2_2 C5_2 C6_2 108.5(5) . .
O2_2 C5_2 H5A_2 110.0 . .
C6_2 C5_2 H5A_2 110.0 . .
O2_2 C5_2 H5B_2 110.0 . .
C6_2 C5_2 H5B_2 110.0 . .
H5A_2 C5_2 H5B_2 108.4 . .
N2_2 C6_2 C5_2 114.2(5) . .
N2_2 C6_2 H6A_2 108.7 . .
C5_2 C6_2 H6A_2 108.7 . .
N2_2 C6_2 H6B_2 108.7 . .
C5_2 C6_2 H6B_2 108.7 . .
H6A_2 C6_2 H6B_2 107.6 . .
N1_2 C7_2 C8_2 114.0(5) . .
N1_2 C7_2 H7A_2 108.8 . .
C8_2 C7_2 H7A_2 108.8 . .
N1_2 C7_2 H7B_2 108.8 . .
C8_2 C7_2 H7B_2 108.8 . .
H7A_2 C7_2 H7B_2 107.7 . .
O3_2 C8_2 C7_2 109.2(5) . .
O3_2 C8_2 H8A_2 109.8 . .
C7_2 C8_2 H8A_2 109.8 . .
O3_2 C8_2 H8B_2 109.8 . .
C7_2 C8_2 H8B_2 109.8 . .
H8A_2 C8_2 H8B_2 108.3 . .
C8_2 O3_2 C9_2 111.0(5) . .
C8_2 O3_2 K_2 115.8(3) . .
C9_2 O3_2 K_2 111.5(3) . .
O3_2 C9_2 C10_2 109.2(5) . .
O3_2 C9_2 H9A_2 109.8 . .
C10_2 C9_2 H9A_2 109.8 . .
O3_2 C9_2 H9B_2 109.8 . .
C10_2 C9_2 H9B_2 109.8 . .
H9A_2 C9_2 H9B_2 108.3 . .
O4_2 C10_2 C9_2 109.0(5) . .
O4_2 C10_2 H10A_2 109.9 . .
C9_2 C10_2 H10A_2 109.9 . .
O4_2 C10_2 H10B_2 109.9 . .
C9_2 C10_2 H10B_2 109.9 . .
H10A_2 C10_2 H10B_2 108.3 . .
C11_2 O4_2 C10_2 111.0(5) . .
C11_2 O4_2 K_2 121.7(3) . .
C10_2 O4_2 K_2 118.7(4) . .
O4_2 C11_2 C12_2 107.8(5) . .
O4_2 C11_2 H11A_2 110.1 . .
C12_2 C11_2 H11A_2 110.1 . .
O4_2 C11_2 H11B_2 110.1 . .
C12_2 C11_2 H11B_2 110.1 . .
H11A_2 C11_2 H11B_2 108.5 . .
N2_2 C12_2 C11_2 113.5(5) . .
N2_2 C12_2 H12A_2 108.9 . .
C11_2 C12_2 H12A_2 108.9 . .
N2_2 C12_2 H12B_2 108.9 . .
C11_2 C12_2 H12B_2 108.9 . .
H12A_2 C12_2 H12B_2 107.7 . .
N1_2 C13_2 C14_2 114.3(6) . .
N1_2 C13_2 H13A_2 108.7 . .
C14_2 C13_2 H13A_2 108.7 . .
N1_2 C13_2 H13B_2 108.7 . .
C14_2 C13_2 H13B_2 108.7 . .
H13A_2 C13_2 H13B_2 107.6 . .
O5_2 C14_2 C13_2 109.8(5) . .
O5_2 C14_2 H14A_2 109.7 . .
C13_2 C14_2 H14A_2 109.7 . .
O5_2 C14_2 H14B_2 109.7 . .
C13_2 C14_2 H14B_2 109.7 . .
H14A_2 C14_2 H14B_2 108.2 . .
C15_2 O5_2 C14_2 111.5(5) . .
C15_2 O5_2 K_2 112.2(4) . .
C14_2 O5_2 K_2 113.5(3) . .
O5_2 C15_2 C16_2 110.6(6) . .
O5_2 C15_2 H15A_2 109.5 . .
C16_2 C15_2 H15A_2 109.5 . .
O5_2 C15_2 H15B_2 109.5 . .
C16_2 C15_2 H15B_2 109.5 . .
H15A_2 C15_2 H15B_2 108.1 . .
O6_2 C16_2 C15_2 108.3(5) . .
O6_2 C16_2 H16A_2 110.0 . .
C15_2 C16_2 H16A_2 110.0 . .
O6_2 C16_2 H16B_2 110.0 . .
C15_2 C16_2 H16B_2 110.0 . .
H16A_2 C16_2 H16B_2 108.4 . .
C16_2 O6_2 C17_2 110.4(5) . .
C16_2 O6_2 K_2 120.2(4) . .
C17_2 O6_2 K_2 117.6(4) . .
O6_2 C17_2 C18_2 108.9(5) . .
O6_2 C17_2 H17A_2 109.9 . .
C18_2 C17_2 H17A_2 109.9 . .
O6_2 C17_2 H17B_2 109.9 . .
C18_2 C17_2 H17B_2 109.9 . .
H17A_2 C17_2 H17B_2 108.3 . .
N2_2 C18_2 C17_2 114.7(6) . .
N2_2 C18_2 H18A_2 108.6 . .
C17_2 C18_2 H18A_2 108.6 . .
N2_2 C18_2 H18B_2 108.6 . .
C17_2 C18_2 H18B_2 108.6 . .
H18A_2 C18_2 H18B_2 107.6 . .
C1_3 N1_3 H1A_3 109.5 . .
C1_3 N1_3 H1B_3 109.5 . .
H1A_3 N1_3 H1B_3 109.5 . .
C1_3 N1_3 H1C_3 109.5 . .
H1A_3 N1_3 H1C_3 109.5 . .
H1B_3 N1_3 H1C_3 109.5 . .
N1_3 C1_3 C2A_3 140.6(18) . .
N1_3 C1_3 C2B_3 106.6(11) . .
N1_3 C1_3 H1D_3 101.9 . .
C2A_3 C1_3 H1D_3 101.9 . .
N1_3 C1_3 H1E_3 101.9 . .
C2A_3 C1_3 H1E_3 101.9 . .
H1D_3 C1_3 H1E_3 104.7 . .
N1_3 C1_3 H1F_3 110.4 . .
C2B_3 C1_3 H1F_3 110.4 . .
N1_3 C1_3 H1G_3 110.4 . .
C2B_3 C1_3 H1G_3 110.4 . .
H1F_3 C1_3 H1G_3 108.6 . .
C1_3 C2A_3 N2A_3 98(2) . .
C1_3 C2A_3 H2G_3 112.1 . .
N2A_3 C2A_3 H2G_3 112.1 . .
C1_3 C2A_3 H2H_3 112.1 . .
N2A_3 C2A_3 H2H_3 112.1 . .
H2G_3 C2A_3 H2H_3 109.7 . .
C2A_3 N2A_3 H2A_3 109.5 . .
C2A_3 N2A_3 H2B_3 109.5 . .
H2A_3 N2A_3 H2B_3 109.5 . .
C2A_3 N2A_3 H2C_3 109.5 . .
H2A_3 N2A_3 H2C_3 109.5 . .
H2B_3 N2A_3 H2C_3 109.5 . .
N2B_3 C2B_3 C1_3 113.1(11) . .
N2B_3 C2B_3 H2I_3 109.0 . .
C1_3 C2B_3 H2I_3 109.0 . .
N2B_3 C2B_3 H2K_3 109.0 . .
C1_3 C2B_3 H2K_3 109.0 . .
H2I_3 C2B_3 H2K_3 107.8 . .
C2B_3 N2B_3 H2D_3 109.5 . .
C2B_3 N2B_3 H2E_3 109.5 . .
H2D_3 N2B_3 H2E_3 109.5 . .
C2B_3 N2B_3 H2F_3 109.5 . .
H2D_3 N2B_3 H2F_3 109.5 . .
H2E_3 N2B_3 H2F_3 109.5 . .

loop_
_geom_bond_atom_site_label_1
_geom_bond_atom_site_label_2
_geom_bond_distance
_geom_bond_site_symmetry_2
Ge1 Ge2 2.4587(9) .
Ge1 Ge4 2.4768(10) .
Ge1 Ge3 2.5029(11) .
Ge2 Ge4 2.5682(10) .
Ge2 Ge3 2.5720(11) .
Ge3 Ge4 2.5171(10) .
K_1 O3_1 2.797(5) .
K_1 O2_1 2.822(5) .
K_1 O6_1 2.824(4) .
K_1 O1_1 2.828(4) .
K_1 O4_1 2.862(4) .
K_1 O5_1 2.874(5) .
K_1 N1_1 2.951(5) .
K_1 N2_1 2.970(5) .
N1_1 C7_1 1.457(9) .
N1_1 C1_1 1.468(8) .
N1_1 C13_1 1.479(9) .
N2_1 C18_1 1.454(10) .
N2_1 C12_1 1.464(9) .
N2_1 C6_1 1.470(11) .
C1_1 C2_1 1.485(11) .
C1_1 H1A_1 0.9900 .
C1_1 H1B_1 0.9900 .
C2_1 O1_1 1.431(7) .
C2_1 H2A_1 0.9900 .
C2_1 H2B_1 0.9900 .
O1_1 C3_1 1.428(8) .
C3_1 C4_1 1.484(12) .
C3_1 H3A_1 0.9900 .
C3_1 H3B_1 0.9900 .
C4_1 O2_1 1.419(8) .
C4_1 H4A_1 0.9900 .
C4_1 H4B_1 0.9900 .
O2_1 C5_1 1.427(10) .
C5_1 C6_1 1.514(11) .
C5_1 H5A_1 0.9900 .
C5_1 H5B_1 0.9900 .
C6_1 H6A_1 0.9900 .
C6_1 H6B_1 0.9900 .
C7_1 C8_1 1.496(9) .
C7_1 H7A_1 0.9900 .
C7_1 H7B_1 0.9900 .
C8_1 O3_1 1.432(8) .
C8_1 H8A_1 0.9900 .
C8_1 H8B_1 0.9900 .
O3_1 C9_1 1.424(7) .
C9_1 C10_1 1.498(10) .
C9_1 H9A_1 0.9900 .
C9_1 H9B_1 0.9900 .
C10_1 O4_1 1.425(8) .
C10_1 H10A_1 0.9900 .
C10_1 H10B_1 0.9900 .
O4_1 C11_1 1.421(8) .
C11_1 C12_1 1.522(11) .
C11_1 H11A_1 0.9900 .
C11_1 H11B_1 0.9900 .
C12_1 H12A_1 0.9900 .
C12_1 H12B_1 0.9900 .
C13_1 C14_1 1.512(12) .
C13_1 H13A_1 0.9900 .
C13_1 H13B_1 0.9900 .
C14_1 O5_1 1.434(9) .
C14_1 H14A_1 0.9900 .
C14_1 H14B_1 0.9900 .
O5_1 C15_1 1.437(9) .
C15_1 C16_1 1.479(13) .
C15_1 H15A_1 0.9900 .
C15_1 H15B_1 0.9900 .
C16_1 O6_1 1.429(10) .
C16_1 H16A_1 0.9900 .
C16_1 H16B_1 0.9900 .
O6_1 C17_1 1.423(9) .
C17_1 C18_1 1.502(14) .
C17_1 H17A_1 0.9900 .
C17_1 H17B_1 0.9900 .
C18_1 H18A_1 0.9900 .
C18_1 H18B_1 0.9900 .
K_2 O4_2 2.776(5) .
K_2 O6_2 2.793(4) .
K_2 O2_2 2.814(4) .
K_2 O3_2 2.862(4) .
K_2 O1_2 2.862(5) .
K_2 O5_2 2.908(4) .
K_2 N1_2 2.982(5) .
K_2 N2_2 3.000(5) .
N1_2 C7_2 1.471(8) .
N1_2 C13_2 1.481(9) .
N1_2 C1_2 1.485(9) .
N2_2 C18_2 1.451(9) .
N2_2 C12_2 1.472(8) .
N2_2 C6_2 1.472(8) .
C1_2 C2_2 1.513(9) .
C1_2 H1A_2 0.9900 .
C1_2 H1B_2 0.9900 .
C2_2 O1_2 1.425(8) .
C2_2 H2A_2 0.9900 .
C2_2 H2B_2 0.9900 .
O1_2 C3_2 1.438(7) .
C3_2 C4_2 1.495(10) .
C3_2 H3A_2 0.9900 .
C3_2 H3B_2 0.9900 .
C4_2 O2_2 1.432(8) .
C4_2 H4A_2 0.9900 .
C4_2 H4B_2 0.9900 .
O2_2 C5_2 1.425(8) .
C5_2 C6_2 1.507(10) .
C5_2 H5A_2 0.9900 .
C5_2 H5B_2 0.9900 .
C6_2 H6A_2 0.9900 .
C6_2 H6B_2 0.9900 .
C7_2 C8_2 1.516(9) .
C7_2 H7A_2 0.9900 .
C7_2 H7B_2 0.9900 .
C8_2 O3_2 1.419(8) .
C8_2 H8A_2 0.9900 .
C8_2 H8B_2 0.9900 .
O3_2 C9_2 1.429(8) .
C9_2 C10_2 1.485(10) .
C9_2 H9A_2 0.9900 .
C9_2 H9B_2 0.9900 .
C10_2 O4_2 1.430(7) .
C10_2 H10A_2 0.9900 .
C10_2 H10B_2 0.9900 .
O4_2 C11_2 1.427(8) .
C11_2 C12_2 1.520(8) .
C11_2 H11A_2 0.9900 .
C11_2 H11B_2 0.9900 .
C12_2 H12A_2 0.9900 .
C12_2 H12B_2 0.9900 .
C13_2 C14_2 1.489(11) .
C13_2 H13A_2 0.9900 .
C13_2 H13B_2 0.9900 .
C14_2 O5_2 1.431(8) .
C14_2 H14A_2 0.9900 .
C14_2 H14B_2 0.9900 .
O5_2 C15_2 1.423(8) .
C15_2 C16_2 1.506(11) .
C15_2 H15A_2 0.9900 .
C15_2 H15B_2 0.9900 .
C16_2 O6_2 1.419(8) .
C16_2 H16A_2 0.9900 .
C16_2 H16B_2 0.9900 .
O6_2 C17_2 1.437(8) .
C17_2 C18_2 1.500(11) .
C17_2 H17A_2 0.9900 .
C17_2 H17B_2 0.9900 .
C18_2 H18A_2 0.9900 .
C18_2 H18B_2 0.9900 .
N1_3 C1_3 1.473(16) .
N1_3 H1A_3 0.9100 .
N1_3 H1B_3 0.9100 .
N1_3 H1C_3 0.9100 .
C1_3 C2A_3 1.490(14) .
C1_3 C2B_3 1.511(12) .
C1_3 H1D_3 0.9900 .
C1_3 H1E_3 0.9900 .
C1_3 H1F_3 0.9900 .
C1_3 H1G_3 0.9900 .
C2A_3 N2A_3 1.491(14) .
C2A_3 H2G_3 0.9900 .
C2A_3 H2H_3 0.9900 .
N2A_3 H2A_3 0.9100 .
N2A_3 H2B_3 0.9100 .
N2A_3 H2C_3 0.9100 .
C2B_3 N2B_3 1.489(13) .
C2B_3 H2I_3 0.9900 .
C2B_3 H2K_3 0.9900 .
N2B_3 H2D_3 0.9100 .
N2B_3 H2E_3 0.9100 .
N2B_3 H2F_3 0.9100 .
